data_2203142
loop_
_publ_author_name
'Weil, Matthias'

_publ_section_title
;
ZnHg(AsO~4~)(OH) with a descloizite-type structure
;
_journal_issue 2
_journal_name_full 'Acta Crystallographica, Section E'
_journal_page_first i25
_journal_page_last i27
_journal_paper_doi 10.1107/S1600536804001527
_journal_volume 60
_journal_year 2004
_chemical_formula_iupac 'Hg Zn (As O4) (O H)'
_chemical_formula_structural 'Hg Zn (As O4) (O H)'
_chemical_formula_sum 'As H Hg O5 Zn'
_chemical_formula_weight 421.89
_space_group_IT_number 62
_space_group_name_Hall '-P 2ac 2n'
_space_group_name_H-M_alt 'P n m a'
_symmetry_cell_setting orthorhombic
_symmetry_space_group_name_Hall '-P 2ac 2n'
_symmetry_space_group_name_H-M 'P n m a'
_atom_sites_solution_hydrogens geom
_atom_sites_solution_primary direct
_atom_sites_solution_secondary difmap
_audit_creation_method SHELXL-97
_cell_angle_alpha 90.00
_cell_angle_beta 90.00
_cell_angle_gamma 90.00
_cell_formula_units_Z 4
_cell_length_a 7.6826(7)
_cell_length_b 6.2459(6)
_cell_length_c 8.6691(8)
_cell_measurement_reflns_used 2675
_cell_measurement_temperature 295(2)
_cell_measurement_theta_max 30.343
_cell_measurement_theta_min 3.544
_cell_volume 415.98(7)
_computing_cell_refinement 'SAINT (Siemens, 1996)'
_computing_data_collection 'SMART (Siemens, 1996)'
_computing_data_reduction SAINT
_computing_molecular_graphics 'ATOMS for Windows (Dowty, 2000)'
_computing_publication_material SHELXL97
_computing_structure_refinement 'SHELXL97 (Sheldrick, 1997)'
_computing_structure_solution 'SHELXS97 (Sheldrick, 1997)'
_database_code_amcsd 0010422
_diffrn_ambient_temperature 295(2)
_diffrn_measured_fraction_theta_full 0.984
_diffrn_measured_fraction_theta_max 0.984
_diffrn_measurement_device_type 'Siemens SMART'
_diffrn_measurement_method \w
_diffrn_radiation_monochromator graphite
_diffrn_radiation_source 'fine-focus sealed tube'
_diffrn_radiation_type MoK\a
_diffrn_radiation_wavelength 0.71073
_diffrn_reflns_av_R_equivalents 0.0467
_diffrn_reflns_av_sigmaI/netI 0.0248
_diffrn_reflns_limit_h_max 10
_diffrn_reflns_limit_h_min -10
_diffrn_reflns_limit_k_max 8
_diffrn_reflns_limit_k_min -8
_diffrn_reflns_limit_l_max 11
_diffrn_reflns_limit_l_min -12
_diffrn_reflns_number 4303
_diffrn_reflns_theta_full 30.50
_diffrn_reflns_theta_max 30.50
_diffrn_reflns_theta_min 3.54
_diffrn_standards_decay_% 0
_diffrn_standards_interval_count 0
_diffrn_standards_interval_time 0
_diffrn_standards_number 0
_exptl_absorpt_coefficient_mu 50.428
_exptl_absorpt_correction_T_max 0.2092
_exptl_absorpt_correction_T_min 0.0881
_exptl_absorpt_correction_type numerical
_exptl_absorpt_process_details '(HABITUS; Herrendorf, 1993-1997)'
_exptl_crystal_colour colourless
_exptl_crystal_density_diffrn 6.736
_exptl_crystal_density_method 'not measured'
_exptl_crystal_description parallelepiped
_exptl_crystal_F_000 736
_exptl_crystal_size_max 0.08
_exptl_crystal_size_mid 0.08
_exptl_crystal_size_min 0.05
_refine_diff_density_max 1.802
_refine_diff_density_min -1.131
_refine_ls_extinction_coef 0.0111(5)
_refine_ls_extinction_expression Fc^*^=kFc[1+0.001xFc^2^\l^3^/sin(2\q)]^-1/4^
_refine_ls_extinction_method SHELXL97
_refine_ls_goodness_of_fit_ref 1.124
_refine_ls_hydrogen_treatment refall
_refine_ls_matrix_type full
_refine_ls_number_parameters 50
_refine_ls_number_reflns 677
_refine_ls_number_restraints 1
_refine_ls_restrained_S_all 1.124
_refine_ls_R_factor_all 0.0211
_refine_ls_R_factor_gt 0.0181
_refine_ls_shift/su_max 0.000
_refine_ls_shift/su_mean 0.000
_refine_ls_structure_factor_coef Fsqd
_refine_ls_weighting_details 'w = 1/[\s^2^(Fo^2^)+(0.019P)^2^+0.7250P] where P = (Fo^2^+2Fc^2^)/3'
_refine_ls_weighting_scheme calc
_refine_ls_wR_factor_gt 0.0401
_refine_ls_wR_factor_ref 0.0407
_reflns_number_gt 617
_reflns_number_total 677
_reflns_threshold_expression I>2\s(I)
_cod_database_code 2203142
_amcsd_formula_title ZnHg(AsO4)(OH)

loop_
_space_group_symop_operation_xyz
'x, y, z'
'-x+1/2, -y, z+1/2'
'-x, y+1/2, -z'
'x+1/2, -y+1/2, -z+1/2'
'-x, -y, -z'
'x-1/2, y, -z-1/2'
'x, -y-1/2, z'
'-x-1/2, y-1/2, z-1/2'

loop_
_atom_site_label
_atom_site_fract_x
_atom_site_fract_y
_atom_site_fract_z
_atom_site_U_iso_or_equiv
_atom_site_adp_type
_atom_site_calc_flag
_atom_site_refinement_flags
_atom_site_occupancy
_atom_site_type_symbol
Hg 0.39038(3) 0.2500 0.82965(3) 0.01511(10) Uani d S 1 Hg
As 0.35298(7) 0.2500 0.18336(6) 0.00693(13) Uani d S 1 As
Zn 0.0000 0.0000 0.0000 0.00928(15) Uani d S 1 Zn
O1 0.3664(4) 0.0245(5) 0.2887(4) 0.0122(6) Uani d . 1 O
O2 0.0141(5) 0.2500 0.4532(5) 0.0142(8) Uani d S 1 O
O3 0.1682(5) 0.2500 0.0768(5) 0.0108(8) Uani d S 1 O
O4 0.3611(5) 0.2500 0.5879(5) 0.0086(8) Uani d SD 1 O
H 0.264(7) 0.2500 0.556(11) 0.03(2) Uiso d SD 1 H

loop_
_atom_site_aniso_label
_atom_site_aniso_U_11
_atom_site_aniso_U_22
_atom_site_aniso_U_33
_atom_site_aniso_U_12
_atom_site_aniso_U_13
_atom_site_aniso_U_23
Hg 0.01543(14) 0.02212(16) 0.00777(13) 0.000 0.00061(8) 0.000
As 0.0074(2) 0.0072(3) 0.0062(3) 0.000 -0.00175(18) 0.000
Zn 0.0113(3) 0.0077(3) 0.0088(3) 0.0007(2) -0.0005(2) 0.0004(2)
O1 0.0148(13) 0.0109(14) 0.0109(13) 0.0000(11) -0.0029(11) 0.0016(11)
O2 0.0105(19) 0.023(2) 0.0097(18) 0.000 -0.0032(16) 0.000
O3 0.0082(17) 0.0072(19) 0.017(2) 0.000 -0.0059(15) 0.000
O4 0.0033(16) 0.012(2) 0.011(2) 0.000 0.0030(14) 0.000

loop_
_atom_type_symbol
_atom_type_description
_atom_type_scat_dispersion_real
_atom_type_scat_dispersion_imag
_atom_type_scat_source
O O 0.0106 0.0060 'International Tables Vol C Tables 4.2.6.8 and 6.1.1.4'
As As 0.0499 2.0058 'International Tables Vol C Tables 4.2.6.8 and 6.1.1.4'
Zn Zn 0.2839 1.4301 'International Tables Vol C Tables 4.2.6.8 and 6.1.1.4'
Hg Hg -2.3894 9.2266 'International Tables Vol C Tables 4.2.6.8 and 6.1.1.4'
H H 0.0000 0.0000 'International Tables Vol C Tables 4.2.6.8 and 6.1.1.4'

loop_
_geom_angle_atom_site_label_1
_geom_angle_atom_site_label_2
_geom_angle_atom_site_label_3
_geom_angle_site_symmetry_1
_geom_angle_site_symmetry_3
_geom_angle
_geom_angle_publ_flag
O4 Hg O2 . 6_657 159.35(16) y
O4 Hg O1 . 2 77.67(11) ?
O2 Hg O1 6_657 2 117.20(10) ?
O4 Hg O1 . 8_666 77.67(11) ?
O2 Hg O1 6_657 8_666 117.20(10) ?
O1 Hg O1 2 8_666 81.10(14) ?
O4 Hg O1 . 3_656 72.54(10) ?
O2 Hg O1 6_657 3_656 91.55(11) ?
O1 Hg O1 2 3_656 150.21(3) ?
O1 Hg O1 8_666 3_656 93.03(9) ?
O4 Hg O1 . 5_656 72.54(10) ?
O2 Hg O1 6_657 5_656 91.55(11) ?
O1 Hg O1 2 5_656 93.03(9) ?
O1 Hg O1 8_666 5_656 150.21(3) ?
O1 Hg O1 3_656 5_656 77.62(13) ?
O4 Hg O3 . 1_556 135.33(13) ?
O2 Hg O3 6_657 1_556 65.33(13) ?
O1 Hg O3 2 1_556 68.85(9) ?
O1 Hg O3 8_666 1_556 68.85(9) ?
O1 Hg O3 3_656 1_556 135.97(7) ?
O1 Hg O3 5_656 1_556 135.97(8) ?
O1 As O1 7_565 . 113.7(2) y
O1 As O3 7_565 . 110.33(12) y
O1 As O3 . . 110.33(12) y
O1 As O2 7_565 6_656 109.34(13) y
O1 As O2 . 6_656 109.34(13) y
O3 As O2 . 6_656 103.2(2) y
O4 Zn O4 6_556 2_554 180.0(3) ?
O4 Zn O1 6_556 6_556 90.80(15) ?
O4 Zn O1 2_554 6_556 89.20(15) ?
O4 Zn O1 6_556 2_554 89.20(15) ?
O4 Zn O1 2_554 2_554 90.80(15) ?
O1 Zn O1 6_556 2_554 180.00(14) ?
O4 Zn O3 6_556 . 82.71(11) ?
O4 Zn O3 2_554 . 97.29(11) ?
O1 Zn O3 6_556 . 88.31(14) ?
O1 Zn O3 2_554 . 91.69(14) ?
O4 Zn O3 6_556 5 97.29(11) ?
O4 Zn O3 2_554 5 82.71(11) ?
O1 Zn O3 6_556 5 91.69(14) ?
O1 Zn O3 2_554 5 88.31(14) ?
O3 Zn O3 . 5 180.0(2) ?
As O1 Zn . 2 124.29(17) ?
As O1 Hg . 2_554 124.87(15) ?
Zn O1 Hg 2 2_554 101.56(12) ?
As O1 Hg . 5_656 111.27(14) ?
Zn O1 Hg 2 5_656 86.99(10) ?
Hg O1 Hg 2_554 5_656 98.85(10) ?
As O2 Hg 6_556 6_557 106.9(2) ?
As O2 Hg 6_556 2_554 86.45(9) ?
Hg O2 Hg 6_557 2_554 112.36(7) ?
As O2 Hg 6_556 2_564 86.45(9) ?
Hg O2 Hg 6_557 2_564 112.36(7) ?
Hg O2 Hg 2_554 2_564 134.85(14) ?
As O3 Zn . . 132.68(8) ?
As O3 Zn . 3 132.68(8) ?
Zn O3 Zn . 3 94.09(16) ?
As O3 Hg . 1_554 84.51(17) ?
Zn O3 Hg . 1_554 97.65(14) ?
Zn O3 Hg 3 1_554 97.65(14) ?
As O3 Hg . 2_564 77.71(10) ?
Zn O3 Hg . 2_564 134.60(16) ?
Zn O3 Hg 3 2_564 60.80(6) ?
Hg O3 Hg 1_554 2_564 121.28(7) ?
As O3 Hg . 2_554 77.71(10) ?
Zn O3 Hg . 2_554 60.80(6) ?
Zn O3 Hg 3 2_554 134.60(16) ?
Hg O3 Hg 1_554 2_554 121.28(7) ?
Hg O3 Hg 2_564 2_554 108.76(11) ?
As O3 Hg . 6_556 154.2(2) ?
Zn O3 Hg . 6_556 54.49(9) ?
Zn O3 Hg 3 6_556 54.49(9) ?
Hg O3 Hg 1_554 6_556 69.74(9) ?
Hg O3 Hg 2_564 6_556 115.30(6) ?
Hg O3 Hg 2_554 6_556 115.30(6) ?
Zn O4 Zn 4 2 99.95(17) ?
Zn O4 Hg 4 . 108.39(14) ?
Zn O4 Hg 2 . 108.39(14) ?
Zn O4 Hg 4 6_557 125.87(10) ?
Zn O4 Hg 2 6_557 125.87(10) ?
Hg O4 Hg . 6_557 84.95(12) ?
Zn O4 Hg 4 6_657 63.20(10) ?
Zn O4 Hg 2 6_657 63.20(10) ?
Hg O4 Hg . 6_657 73.90(11) ?
Hg O4 Hg 6_557 6_657 158.84(12) ?

loop_
_geom_bond_atom_site_label_1
_geom_bond_atom_site_label_2
_geom_bond_site_symmetry_2
_geom_bond_distance
_geom_bond_publ_flag
Hg O4 . 2.108(4) y
Hg O2 6_657 2.109(5) y
Hg O1 2 2.638(3) y
Hg O1 8_666 2.638(3) y
Hg O1 3_656 2.736(3) y
Hg O1 5_656 2.736(3) y
Hg O3 1_556 2.740(4) y
Hg As 1_556 3.0799(7) ?
As O1 7_565 1.682(3) y
As O1 . 1.682(3) y
As O3 . 1.694(4) y
As O2 6_656 1.713(4) y
As Hg 1_554 3.0799(7) ?
As Hg 5_666 3.6950(4) ?
As Hg 5_656 3.6950(4) ?
As Hg 2_554 3.8544(4) ?
As Hg 2_564 3.8544(4) ?
Zn O4 6_556 2.039(2) y
Zn O4 2_554 2.039(2) y
Zn O1 6_556 2.105(3) y
Zn O1 2_554 2.105(3) y
Zn O3 . 2.133(3) y
Zn O3 5 2.133(3) y
Zn Zn 3_545 3.1229(3) ?
Zn Zn 3 3.1229(3) ?
Zn Hg 2_554 3.3636(3) ?
Zn Hg 6_556 3.3637(3) ?
Zn Hg 1_554 3.6897(3) ?
Zn Hg 5_556 3.6897(3) ?
O1 Zn 2 2.105(3) ?
O1 Hg 2_554 2.638(3) ?
O1 Hg 5_656 2.736(3) ?
O2 As 6_556 1.713(4) ?
O2 Hg 6_557 2.109(5) ?
O2 Hg 2_554 3.3820(17) ?
O2 Hg 2_564 3.3820(17) ?
O3 Zn 3 2.133(3) ?
O3 Hg 1_554 2.740(4) ?
O3 Hg 2_564 3.842(3) ?
O3 Hg 2_554 3.842(3) ?
O3 Hg 6_556 4.120(4) ?
O4 Zn 4 2.039(2) ?
O4 Zn 2 2.039(2) ?
O4 Hg 6_557 3.686(4) ?
O4 Hg 6_657 4.129(4) ?

loop_
_geom_hbond_atom_site_label_D
_geom_hbond_atom_site_label_H
_geom_hbond_atom_site_label_A
_geom_hbond_distance_DH
_geom_hbond_distance_HA
_geom_hbond_distance_DA
_geom_hbond_angle_DHA
O4 H O2 0.80(5) 2.12(5) 2.910(6) 175(10)

loop_
_cod_related_entry_id
_cod_related_entry_database
_cod_related_entry_code
1 AMCSD 0010422
